data_4322807
loop_
_publ_author_name
'Jorge Forni\'es-C\'amer'
'Anna M. Masdeu-Bult\'o'
'Carmen Claver'
'Christine J. Cardin'

_publ_section_title
;
 Mononuclear Platinum(II) and Palladium(II) Dithiolate Complexes as
 Chelate Metalloligands for Preparation of Heterobimetallic d8-d8
 Complexes
;
_journal_name_full 'Inorganic Chemistry'
_journal_page_first 2626
_journal_page_last 2632
_journal_paper_doi 10.1021/ic970557o
_journal_volume 37
_journal_year 1998
_chemical_formula_moiety 'C39.50 H37 Cl2 O4 P2 Pt Rh S2'
_chemical_formula_structural '[(dppp)Pt(BDT)Rh(COD)]ClO4'
_chemical_formula_sum 'C39.5 H37 Cl2 O4 P2 Pt Rh S2'
_chemical_formula_weight 1070.65
_chemical_name_systematic
; 
(1,4-bis(diphenylphosphino)propane)platinum(II)(m-buthanodithiolate)
 (1,5-cyclooctadiene)rhodium(I)perchlorate
;
_space_group_IT_number 14
_symmetry_cell_setting monoclinic
_symmetry_space_group_name_Hall '-P 2yn'
_symmetry_space_group_name_H-M 'P 1 21/n 1'
_atom_sites_solution_hydrogens geom
_atom_sites_solution_primary direct
_atom_sites_solution_secondary difmap
_audit_creation_method SHELXL
_cell_angle_alpha 90.00
_cell_angle_beta 100.90(6)
_cell_angle_gamma 90.00
_cell_formula_units_Z 4
_cell_length_a 20.326(6)
_cell_length_b 14.109(6)
_cell_length_c 14.368(6)
_cell_measurement_reflns_used 702
_cell_measurement_temperature 293
_cell_measurement_theta_max 28
_cell_measurement_theta_min 0
_cell_volume 4046(3)
_computing_cell_refinement 'XDS package'
_computing_data_collection 'XDS package'
_computing_data_reduction 'XDS package'
_computing_molecular_graphics PLATON
_computing_structure_refinement 'SHELXL-93 (Sheldrick, 1993)'
_computing_structure_solution 'SHELXS-86 (Sheldrick, 1990)'
_diffrn_ambient_temperature 293
_diffrn_measurement_device 'Mar Research image plate scanner'
_diffrn_measurement_method 'prophile data from theta/2theta scans'
_diffrn_radiation_monochromator graphite
_diffrn_radiation_source 'fine-focus sealed tube'
_diffrn_radiation_type MoK\a
_diffrn_radiation_wavelength 0.71073
_diffrn_reflns_av_R_equivalents 0.0376
_diffrn_reflns_av_sigmaI/netI 0.0398
_diffrn_reflns_limit_h_max 23
_diffrn_reflns_limit_h_min 0
_diffrn_reflns_limit_k_max 15
_diffrn_reflns_limit_k_min -14
_diffrn_reflns_limit_l_max 15
_diffrn_reflns_limit_l_min -15
_diffrn_reflns_number 11377
_diffrn_reflns_theta_max 24.96
_diffrn_reflns_theta_min 1.77
_diffrn_standards_decay_% 0
_diffrn_standards_interval_time 3
_diffrn_standards_number 3
_exptl_absorpt_coefficient_mu 4.215
_exptl_crystal_colour yellow
_exptl_crystal_density_diffrn 1.758
_exptl_crystal_description prism
_exptl_crystal_F_000 2100
_exptl_crystal_size_max 0.32
_exptl_crystal_size_mid 0.26
_exptl_crystal_size_min 0.24
_refine_diff_density_max 1.467
_refine_diff_density_min -1.783
_refine_diff_density_rms 0.230
_refine_ls_extinction_coef 0.0029(2)
_refine_ls_extinction_expression Fc^*^=kFc[1+0.001xFc^2^\l^3^/sin(2\q)]^-1/4^
_refine_ls_extinction_method SHELXL
_refine_ls_goodness_of_fit_all 1.087
_refine_ls_goodness_of_fit_obs 1.127
_refine_ls_matrix_type full
_refine_ls_number_parameters 501
_refine_ls_number_reflns 6482
_refine_ls_number_restraints 0
_refine_ls_restrained_S_all 1.161
_refine_ls_restrained_S_obs 1.127
_refine_ls_R_factor_all 0.0532
_refine_ls_R_factor_obs 0.0380
_refine_ls_shift/esd_max -0.087
_refine_ls_shift/esd_mean 0.003
_refine_ls_structure_factor_coef Fsqd
_refine_ls_weighting_details 'w=1/[\s^2^(Fo^2^)+(0.0621P)^2^+7.1773P] where P=(Fo^2^+2Fc^2^)/3'
_refine_ls_weighting_scheme calc
_refine_ls_wR_factor_all 0.1134
_refine_ls_wR_factor_obs 0.0990
_reflns_number_observed 5343
_reflns_number_total 18424
_reflns_observed_criterion >2sigma(I)
_cod_data_source_file ic970557o_5.cif
_cod_data_source_block 9
_cod_depositor_comments
;
The following automatic conversions were performed:

'_refine_ls_weighting_scheme' value 'calc
w=1/[\s^2^(Fo^2^)+(0.0621P)^2^+7.1773P] where P=(Fo^2^+2Fc^2^)/3' was
changed to 'calc'. New tag '_refine_ls_weighting_details' was
created. The value of the new tag was set to
'w=1/[\s^2^(Fo^2^)+(0.0621P)^2^+7.1773P] where P=(Fo^2^+2Fc^2^)/3'.

Automatic conversion script
Id: cif_fix_values 3143 2015-03-26 13:38:13Z robertas 
;
_cod_original_cell_volume 4046.2
_cod_original_sg_symbol_H-M 'P 1 21/c 1'
_cod_original_formula_sum 'C39.50 H37 Cl2 O4 P2 Pt Rh S2'
_cod_database_code 4322807

loop_
_symmetry_equiv_pos_as_xyz
'x, y, z'
'-x+1/2, y+1/2, -z+1/2'
'-x, -y, -z'
'x-1/2, -y-1/2, z-1/2'

loop_
_atom_site_aniso_label
_atom_site_aniso_U_11
_atom_site_aniso_U_22
_atom_site_aniso_U_33
_atom_site_aniso_U_23
_atom_site_aniso_U_13
_atom_site_aniso_U_12
Pt1 0.0259(2) 0.0275(2) 0.0322(2) 0.00082(10) 0.00443(9) 0.00044(8)
Rh1 0.0306(3) 0.0348(3) 0.0321(3) 0.0014(2) 0.0029(2) 0.0028(2)
S1 0.0501(9) 0.0331(9) 0.0341(9) 0.0012(7) 0.0038(7) 0.0120(7)
S2 0.0276(8) 0.0624(12) 0.0425(10) -0.0108(8) 0.0010(7) 0.0022(7)
P1 0.0288(8) 0.0343(9) 0.0295(9) 0.0001(7) 0.0023(6) 0.0005(6)
P2 0.0326(8) 0.0326(9) 0.0413(10) -0.0004(7) 0.0078(7) 0.0051(6)
Cl1 0.0617(13) 0.123(2) 0.0485(13) 0.0057(13) 0.0133(10) -0.0080(13)
C1 0.055(4) 0.050(5) 0.034(4) 0.002(3) -0.006(3) 0.008(3)
C2 0.074(5) 0.058(5) 0.036(4) -0.014(4) -0.005(4) -0.003(4)
C3 0.078(6) 0.064(6) 0.046(5) -0.013(4) 0.021(4) 0.014(4)
C4 0.044(4) 0.054(5) 0.057(5) -0.001(4) 0.014(3) 0.009(3)
C5 0.035(4) 0.078(6) 0.049(5) 0.003(4) 0.012(3) 0.002(3)
C6 0.070(6) 0.092(7) 0.058(6) -0.003(5) 0.026(5) -0.033(5)
C7 0.099(7) 0.052(5) 0.052(5) 0.014(4) 0.021(5) -0.005(5)
C8 0.064(5) 0.053(5) 0.030(4) 0.009(3) -0.001(3) 0.014(4)
C11 0.120(8) 0.030(5) 0.063(6) -0.001(4) -0.001(5) -0.015(4)
C14 0.042(4) 0.079(7) 0.104(8) -0.029(6) 0.024(4) -0.028(4)
C21 0.044(4) 0.052(5) 0.033(4) -0.007(3) 0.003(3) 0.002(3)
C22 0.054(4) 0.033(4) 0.055(5) -0.012(3) 0.010(3) -0.002(3)
C23 0.058(4) 0.039(4) 0.048(4) -0.004(3) 0.013(3) 0.006(3)
C31 0.037(3) 0.037(4) 0.034(4) 0.003(3) 0.003(3) 0.002(3)
C32 0.052(4) 0.045(5) 0.074(6) 0.011(4) 0.015(4) -0.005(3)
C33 0.072(6) 0.073(7) 0.061(6) 0.027(5) 0.017(4) -0.010(5)
C34 0.098(7) 0.038(5) 0.068(6) 0.020(4) -0.010(5) -0.006(5)
C35 0.076(6) 0.048(5) 0.057(5) 0.007(4) 0.005(4) 0.016(4)
C36 0.057(4) 0.045(5) 0.044(4) 0.005(3) 0.005(3) 0.009(3)
C41 0.035(3) 0.032(4) 0.042(4) 0.002(3) 0.007(3) -0.001(3)
C42 0.040(4) 0.055(5) 0.045(4) 0.004(4) -0.008(3) -0.009(3)
C43 0.031(4) 0.074(6) 0.083(7) 0.002(5) -0.005(4) -0.009(4)
C44 0.039(4) 0.054(5) 0.078(6) -0.010(4) 0.019(4) -0.010(3)
C45 0.052(5) 0.057(5) 0.049(5) -0.001(4) 0.024(4) -0.005(3)
C46 0.039(4) 0.039(4) 0.048(4) -0.004(3) 0.010(3) 0.000(3)
C51 0.034(4) 0.043(4) 0.055(5) 0.000(3) 0.011(3) 0.011(3)
C52 0.045(4) 0.059(5) 0.051(5) 0.004(4) 0.005(3) 0.013(3)
C53 0.039(4) 0.070(6) 0.076(6) 0.001(5) -0.004(4) 0.014(4)
C54 0.035(5) 0.109(8) 0.087(7) -0.006(6) 0.018(5) 0.013(5)
C55 0.046(5) 0.110(9) 0.099(8) 0.038(7) 0.025(5) -0.002(5)
C56 0.047(5) 0.085(7) 0.059(6) 0.025(5) 0.010(4) 0.007(4)
C61 0.038(4) 0.031(4) 0.050(4) 0.010(3) 0.001(3) 0.006(3)
C62 0.058(5) 0.031(4) 0.112(8) 0.010(5) 0.032(5) 0.005(3)
C63 0.074(6) 0.031(5) 0.122(9) 0.017(5) 0.008(6) 0.008(4)
C64 0.066(5) 0.031(5) 0.083(6) 0.014(4) 0.001(5) -0.019(4)
C65 0.061(4) 0.047(5) 0.037(4) 0.013(3) 0.010(3) -0.010(3)
C66 0.052(4) 0.031(4) 0.047(4) 0.000(3) -0.002(3) -0.001(3)
O1 0.118(7) 0.162(9) 0.069(5) 0.011(5) -0.011(5) -0.047(6)
O4 0.211(12) 0.137(10) 0.147(10) -0.031(7) 0.054(9) -0.066(9)
Cl2A 0.087(6) 0.262(22) 0.088(7) -0.013(10) 0.024(5) -0.001(9)
Cl2B 0.097(9) 0.135(9) 0.130(8) 0.030(6) 0.008(6) -0.055(8)
C100 0.086(15) 0.094(17) 0.105(19) 0.015(14) 0.014(13) -0.010(13)

loop_
_atom_site_label
_atom_site_type_symbol
_atom_site_fract_x
_atom_site_fract_y
_atom_site_fract_z
_atom_site_U_iso_or_equiv
_atom_site_thermal_displace_type
_atom_site_occupancy
_atom_site_calc_flag
_atom_site_refinement_flags
_atom_site_disorder_group
Pt1 Pt 0.121832(10) 0.20369(2) 0.38691(2) 0.02867(12) Uani 1 d . .
Rh1 Rh 0.12839(2) 0.11620(4) 0.18647(3) 0.0329(2) Uani 1 d . .
S1 S 0.17611(9) 0.06765(12) 0.34152(12) 0.0396(4) Uani 1 d . .
S2 S 0.03872(8) 0.17582(14) 0.25120(13) 0.0449(4) Uani 1 d . .
P1 P 0.20770(8) 0.21864(11) 0.50952(12) 0.0313(4) Uani 1 d . .
P2 P 0.07239(8) 0.34313(12) 0.40810(12) 0.0354(4) Uani 1 d . .
Cl1 Cl 0.07352(11) 0.2584(2) 0.7668(2) 0.0775(7) Uani 1 d . .
C1 C 0.0746(4) 0.1226(5) 0.0442(5) 0.048(2) Uani 1 d . .
H1 H 0.0362(4) 0.1076(5) 0.0676(5) 0.071(5) Uiso 1 calc R .
C2 C 0.0998(4) 0.0497(6) -0.0148(5) 0.058(2) Uani 1 d . .
H2A H 0.0886(4) 0.0687(6) -0.0808(5) 0.062(6) Uiso 1 calc R .
H2B H 0.0771(4) -0.0098(6) -0.0084(5) 0.062(6) Uiso 1 calc R .
C3 C 0.1746(4) 0.0340(7) 0.0116(6) 0.061(2) Uani 1 d . .
H3A H 0.1848(4) -0.0302(7) -0.0050(6) 0.062(6) Uiso 1 calc R .
H3B H 0.1971(4) 0.0770(7) -0.0248(6) 0.062(6) Uiso 1 calc R .
C4 C 0.2014(3) 0.0496(6) 0.1160(6) 0.051(2) Uani 1 d . .
H4 H 0.2009(3) -0.0016(6) 0.1567(6) 0.071(5) Uiso 1 calc R .
C5 C 0.2263(3) 0.1339(6) 0.1546(6) 0.054(2) Uani 1 d . .
H5 H 0.2447(3) 0.1344(6) 0.2190(6) 0.071(5) Uiso 1 calc R .
C6 C 0.2263(5) 0.2257(7) 0.1015(7) 0.072(3) Uani 1 d . .
H6A H 0.2354(5) 0.2770(7) 0.1471(7) 0.062(6) Uiso 1 calc R .
H6B H 0.2627(5) 0.2242(7) 0.0664(7) 0.062(6) Uiso 1 calc R .
C7 C 0.1624(5) 0.2476(7) 0.0335(6) 0.067(2) Uani 1 d . .
H7A H 0.1579(5) 0.3157(7) 0.0257(6) 0.062(6) Uiso 1 calc R .
H7B H 0.1644(5) 0.2202(7) -0.0278(6) 0.062(6) Uiso 1 calc R .
C8 C 0.1023(4) 0.2096(5) 0.0674(5) 0.051(2) Uani 1 d . .
H8 H 0.0824(4) 0.2479(5) 0.1069(5) 0.071(5) Uiso 1 calc R .
C11 C 0.1362(5) -0.0378(6) 0.3795(6) 0.073(3) Uani 1 d . .
C12A C 0.0447(13) -0.0190(19) 0.3803(18) 0.089(7) Uiso 0.50 d P .
C12B C 0.0694(7) -0.0577(11) 0.3302(11) 0.047(3) Uiso 0.50 d P .
C13A C 0.0175(8) 0.0129(12) 0.3668(12) 0.045(4) Uiso 0.50 d P .
C13B C 0.0047(15) -0.0007(24) 0.3034(25) 0.120(9) Uiso 0.50 d P .
C14 C -0.0181(4) 0.0858(7) 0.2842(8) 0.073(3) Uani 1 d . .
C21 C 0.1992(4) 0.3058(5) 0.5988(5) 0.044(2) Uani 1 d . .
H21A H 0.1694(4) 0.2807(5) 0.6381(5) 0.062(6) Uiso 1 calc R .
H21B H 0.2427(4) 0.3155(5) 0.6390(5) 0.062(6) Uiso 1 calc R .
C22 C 0.1726(4) 0.4002(5) 0.5598(6) 0.048(2) Uani 1 d . .
H22A H 0.1953(4) 0.4184(5) 0.5090(6) 0.062(6) Uiso 1 calc R .
H22B H 0.1827(4) 0.4476(5) 0.6094(6) 0.062(6) Uiso 1 calc R .
C23 C 0.0978(4) 0.3992(5) 0.5226(5) 0.048(2) Uani 1 d . .
H23A H 0.0817(4) 0.4640(5) 0.5182(5) 0.062(6) Uiso 1 calc R .
H23B H 0.0762(4) 0.3666(5) 0.5681(5) 0.062(6) Uiso 1 calc R .
C31 C 0.2249(3) 0.1091(5) 0.5746(5) 0.0368(15) Uani 1 d . .
C32 C 0.1837(4) 0.0806(6) 0.6362(6) 0.057(2) Uani 1 d . .
H32 H 0.1487(4) 0.1191(6) 0.6464(6) 0.071(5) Uiso 1 calc R .
C33 C 0.1951(5) -0.0043(7) 0.6817(6) 0.068(2) Uani 1 d . .
H33 H 0.1679(5) -0.0223(7) 0.7239(6) 0.071(5) Uiso 1 calc R .
C34 C 0.2443(5) -0.0627(6) 0.6674(7) 0.071(3) Uani 1 d . .
H34 H 0.2504(5) -0.1208(6) 0.6985(7) 0.071(5) Uiso 1 calc R .
C35 C 0.2852(5) -0.0367(6) 0.6073(6) 0.062(2) Uani 1 d . .
H35 H 0.3198(5) -0.0767(6) 0.5983(6) 0.071(5) Uiso 1 calc R .
C36 C 0.2759(4) 0.0478(5) 0.5597(5) 0.049(2) Uani 1 d . .
H36 H 0.3036(4) 0.0644(5) 0.5176(5) 0.071(5) Uiso 1 calc R .
C41 C 0.2855(3) 0.2508(5) 0.4739(5) 0.0366(14) Uani 1 d . .
C42 C 0.3444(3) 0.2513(6) 0.5404(5) 0.049(2) Uani 1 d . .
H42 H 0.3443(3) 0.2345(6) 0.6030(5) 0.071(5) Uiso 1 calc R .
C43 C 0.4033(4) 0.2770(6) 0.5131(7) 0.065(2) Uani 1 d . .
H43 H 0.4428(4) 0.2780(6) 0.5580(7) 0.071(5) Uiso 1 calc R .
C44 C 0.4050(4) 0.3005(6) 0.4231(7) 0.056(2) Uani 1 d . .
H44 H 0.4455(4) 0.3161(6) 0.4057(7) 0.071(5) Uiso 1 calc R .
C45 C 0.3465(4) 0.3015(5) 0.3563(6) 0.051(2) Uani 1 d . .
H45 H 0.3473(4) 0.3191(5) 0.2942(6) 0.071(5) Uiso 1 calc R .
C46 C 0.2868(3) 0.2763(5) 0.3821(5) 0.042(2) Uani 1 d . .
H46 H 0.2473(3) 0.2766(5) 0.3371(5) 0.071(5) Uiso 1 calc R .
C51 C -0.0180(3) 0.3366(5) 0.3929(5) 0.044(2) Uani 1 d . .
C52 C -0.0609(4) 0.3788(6) 0.3189(6) 0.052(2) Uani 1 d . .
H52 H -0.0439(4) 0.4141(6) 0.2743(6) 0.071(5) Uiso 1 calc R .
C53 C -0.1289(4) 0.3687(7) 0.3110(7) 0.064(2) Uani 1 d . .
H53 H -0.1574(4) 0.3990(7) 0.2618(7) 0.071(5) Uiso 1 calc R .
C54 C -0.1554(4) 0.3161(8) 0.3726(8) 0.077(3) Uani 1 d . .
H54 H -0.2015(4) 0.3084(8) 0.3648(8) 0.071(5) Uiso 1 calc R .
C55 C -0.1134(4) 0.2740(8) 0.4470(8) 0.084(3) Uani 1 d . .
H55 H -0.1312(4) 0.2385(8) 0.4908(8) 0.071(5) Uiso 1 calc R .
C56 C -0.0445(4) 0.2840(7) 0.4573(7) 0.064(2) Uani 1 d . .
H56 H -0.0163(4) 0.2551(7) 0.5078(7) 0.071(5) Uiso 1 calc R .
C61 C 0.0916(3) 0.4298(5) 0.3231(5) 0.041(2) Uani 1 d . .
C62 C 0.0725(4) 0.5245(5) 0.3267(7) 0.065(2) Uani 1 d . .
H62 H 0.0484(4) 0.5444(5) 0.3720(7) 0.071(5) Uiso 1 calc R .
C63 C 0.0895(5) 0.5876(6) 0.2637(8) 0.077(3) Uani 1 d . .
H63 H 0.0767(5) 0.6507(6) 0.2662(8) 0.071(5) Uiso 1 calc R .
C64 C 0.1247(4) 0.5597(6) 0.1973(7) 0.062(2) Uani 1 d . .
H64 H 0.1370(4) 0.6039(6) 0.1557(7) 0.071(5) Uiso 1 calc R .
C65 C 0.1417(4) 0.4682(5) 0.1915(5) 0.048(2) Uani 1 d . .
H65 H 0.1639(4) 0.4488(5) 0.1437(5) 0.071(5) Uiso 1 calc R .
C66 C 0.1268(4) 0.4035(5) 0.2551(5) 0.044(2) Uani 1 d . .
H66 H 0.1408(4) 0.3409(5) 0.2522(5) 0.071(5) Uiso 1 calc R .
O1 O 0.0473(5) 0.2308(8) 0.6749(6) 0.120(3) Uani 1 d . .
O2A O 0.1431(6) 0.2450(10) 0.7974(8) 0.059(3) Uiso 0.50 d P .
O2B O 0.1285(10) 0.1907(14) 0.7939(14) 0.111(6) Uiso 0.50 d P .
O3A O 0.0399(8) 0.2747(13) 0.8464(13) 0.093(5) Uiso 0.50 d P .
O3B O 0.0279(8) 0.2245(13) 0.8189(12) 0.086(4) Uiso 0.50 d P .
O4 O 0.0844(7) 0.3595(9) 0.7569(9) 0.162(5) Uani 1 d . .
Cl2A Cl -0.0477(9) 0.4823(15) 0.0564(12) 0.145(7) Uani 0.50 d P .
Cl2B Cl 0.0338(7) 0.5521(11) -0.0644(14) 0.122(6) Uani 0.50 d P .
C100 C 0.0122(12) 0.4457(17) -0.0173(18) 0.096(7) Uani 0.50 d P .

loop_
_atom_type_symbol
_atom_type_description
_atom_type_scat_dispersion_real
_atom_type_scat_dispersion_imag
_atom_type_scat_source
C C 0.0033 0.0016 'International Tables Vol C Tables 4.2.6.8 and 6.1.1.4'
H H 0.0000 0.0000 'International Tables Vol C Tables 4.2.6.8 and 6.1.1.4'
P P 0.1023 0.0942 'International Tables Vol C Tables 4.2.6.8 and 6.1.1.4'
S S 0.1246 0.1234 'International Tables Vol C Tables 4.2.6.8 and 6.1.1.4'
Pt Pt -1.7033 8.3905 'International Tables Vol C Tables 4.2.6.8 and 6.1.1.4'
Rh Rh -1.1178 0.9187 'International Tables Vol C Tables 4.2.6.8 and 6.1.1.4'
Cl Cl 0.1484 0.1585 'International Tables Vol C Tables 4.2.6.8 and 6.1.1.4'
O O 0.0106 0.0060 'International Tables Vol C Tables 4.2.6.8 and 6.1.1.4'

loop_
_geom_angle_atom_site_label_1
_geom_angle_atom_site_label_2
_geom_angle_atom_site_label_3
_geom_angle
_geom_angle_site_symmetry_1
_geom_angle_site_symmetry_3
_geom_angle_publ_flag
P1 Pt1 P2 96.45(6) . . y
P1 Pt1 S2 173.78(6) . . y
P2 Pt1 S2 89.38(6) . . y
P1 Pt1 S1 87.63(6) . . y
P2 Pt1 S1 170.92(6) . . y
S2 Pt1 S1 86.29(6) . . y
P1 Pt1 Rh1 126.30(4) . . ?
P2 Pt1 Rh1 124.08(5) . . ?
S2 Pt1 Rh1 47.81(4) . . ?
S1 Pt1 Rh1 47.90(4) . . ?
C1 Rh1 C5 96.8(3) . . ?
C1 Rh1 C8 37.2(3) . . ?
C5 Rh1 C8 81.8(3) . . ?
C1 Rh1 C4 80.9(3) . . ?
C5 Rh1 C4 37.1(3) . . ?
C8 Rh1 C4 89.0(3) . . ?
C1 Rh1 S2 93.9(2) . . ?
C5 Rh1 S2 149.8(2) . . ?
C8 Rh1 S2 90.1(2) . . ?
C4 Rh1 S2 172.6(2) . . ?
C1 Rh1 S1 164.6(2) . . ?
C5 Rh1 S1 90.2(2) . . ?
C8 Rh1 S1 158.1(2) . . ?
C4 Rh1 S1 96.9(2) . . ?
S2 Rh1 S1 86.64(6) . . y
C1 Rh1 Pt1 139.1(2) . . ?
C5 Rh1 Pt1 110.5(2) . . ?
C8 Rh1 Pt1 116.1(2) . . ?
C4 Rh1 Pt1 138.4(2) . . ?
S2 Rh1 Pt1 47.98(4) . . ?
S1 Rh1 Pt1 48.14(4) . . ?
C11 S1 Rh1 113.1(3) . . ?
C11 S1 Pt1 108.8(4) . . ?
Rh1 S1 Pt1 83.96(5) . . y
C14 S2 Rh1 115.2(3) . . ?
C14 S2 Pt1 106.8(3) . . ?
Rh1 S2 Pt1 84.21(5) . . y
C31 P1 C21 104.5(3) . . ?
C31 P1 C41 105.5(3) . . ?
C21 P1 C41 103.7(3) . . ?
C31 P1 Pt1 111.8(2) . . ?
C21 P1 Pt1 117.1(2) . . ?
C41 P1 Pt1 113.2(2) . . ?
C23 P2 C51 103.9(3) . . ?
C23 P2 C61 104.8(3) . . ?
C51 P2 C61 107.1(3) . . ?
C23 P2 Pt1 116.5(2) . . ?
C51 P2 Pt1 114.0(2) . . ?
C61 P2 Pt1 109.7(2) . . ?
O3B Cl1 O1 104.1(9) . . ?
O3B Cl1 O2A 121.4(8) . . ?
O1 Cl1 O2A 116.2(7) . . ?
O3B Cl1 O4 121.5(9) . . ?
O1 Cl1 O4 102.7(6) . . ?
O2A Cl1 O4 89.9(8) . . ?
O3B Cl1 O3A 33.7(7) . . ?
O1 Cl1 O3A 129.9(8) . . ?
O2A Cl1 O3A 111.6(8) . . ?
O4 Cl1 O3A 91.4(9) . . ?
O3B Cl1 O2B 100.8(10) . . ?
O1 Cl1 O2B 101.9(10) . . ?
O2A Cl1 O2B 33.1(8) . . ?
O4 Cl1 O2B 122.8(10) . . ?
O3A Cl1 O2B 110.0(10) . . ?
C8 C1 C2 126.3(8) . . ?
C8 C1 Rh1 72.0(4) . . ?
C2 C1 Rh1 110.4(5) . . ?
C1 C2 C3 113.4(6) . . ?
C4 C3 C2 112.6(6) . . ?
C5 C4 C3 124.4(8) . . ?
C5 C4 Rh1 70.5(4) . . ?
C3 C4 Rh1 112.2(5) . . ?
C4 C5 C6 125.4(8) . . ?
C4 C5 Rh1 72.4(4) . . ?
C6 C5 Rh1 107.4(5) . . ?
C7 C6 C5 115.0(7) . . ?
C8 C7 C6 112.0(7) . . ?
C1 C8 C7 124.5(8) . . ?
C1 C8 Rh1 70.8(4) . . ?
C7 C8 Rh1 112.6(5) . . ?
C12B C11 S1 116.3(8) . . ?
C12B C11 C12A 35.6(9) . . ?
S1 C11 C12A 112.5(9) . . ?
C13A C12A C12B 124.3(36) . . ?
C13A C12A C13B 45.2(24) . . ?
C12B C12A C13B 80.1(24) . . ?
C13A C12A C11 143.7(33) . . ?
C12B C12A C11 49.5(14) . . ?
C13B C12A C11 119.7(23) . . ?
C12A C12B C11 94.9(18) . . ?
C12A C12B C13B 54.9(18) . . ?
C11 C12B C13B 135.3(17) . . ?
C12A C12B C13A 21.4(15) . . ?
C11 C12B C13A 109.6(12) . . ?
C13B C12B C13A 33.9(12) . . ?
C12A C13A C13B 101.6(36) . . ?
C12A C13A C12B 34.3(24) . . ?
C13B C13A C12B 68.2(24) . . ?
C12A C13A C14 144.4(30) . . ?
C13B C13A C14 53.6(23) . . ?
C12B C13A C14 112.4(12) . . ?
C13A C13B C12A 33.3(19) . . ?
C13A C13B C14 92.2(31) . . ?
C12A C13B C14 121.0(31) . . ?
C13A C13B C12B 77.9(25) . . ?
C12A C13B C12B 45.0(16) . . ?
C14 C13B C12B 142.5(25) . . ?
C13B C14 C13A 34.2(15) . . ?
C13B C14 S2 118.7(15) . . ?
C13A C14 S2 114.1(7) . . ?
C22 C21 P1 114.5(5) . . ?
C21 C22 C23 112.9(6) . . ?
C22 C23 P2 114.9(5) . . ?
C32 C31 C36 118.2(7) . . ?
C32 C31 P1 119.8(5) . . ?
C36 C31 P1 121.8(5) . . ?
C33 C32 C31 119.5(8) . . ?
C34 C33 C32 122.0(8) . . ?
C33 C34 C35 119.7(8) . . ?
C34 C35 C36 120.7(8) . . ?
C35 C36 C31 119.8(8) . . ?
C46 C41 C42 119.5(6) . . ?
C46 C41 P1 120.9(5) . . ?
C42 C41 P1 119.6(5) . . ?
C43 C42 C41 119.3(7) . . ?
C44 C43 C42 121.5(7) . . ?
C43 C44 C45 119.8(7) . . ?
C44 C45 C46 119.8(8) . . ?
C41 C46 C45 120.1(7) . . ?
C56 C51 C52 118.8(7) . . ?
C56 C51 P2 117.6(6) . . ?
C52 C51 P2 123.5(6) . . ?
C51 C52 C53 120.0(8) . . ?
C54 C53 C52 121.7(8) . . ?
C53 C54 C55 119.0(8) . . ?
C54 C55 C56 120.4(9) . . ?
C51 C56 C55 120.0(8) . . ?
C66 C61 C62 118.2(7) . . ?
C66 C61 P2 120.3(5) . . ?
C62 C61 P2 121.4(6) . . ?
C63 C62 C61 119.7(9) . . ?
C64 C63 C62 120.8(8) . . ?
C65 C64 C63 120.0(8) . . ?
C64 C65 C66 120.5(8) . . ?
C61 C66 C65 120.6(7) . . ?
O2B O2A Cl1 77.0(17) . . ?
O2A O2B Cl1 69.9(17) . . ?
O3B O3A Cl1 68.2(18) . . ?
O3A O3B Cl1 78.1(19) . . ?
Cl2B Cl2A C100 115.1(34) 3_565 3_565 ?
Cl2B Cl2A C100 60.8(31) 3_565 . ?
C100 Cl2A C100 62.0(17) 3_565 . ?
Cl2A Cl2B C100 101.7(34) 3_565 3_565 ?
Cl2A Cl2B C100 47.8(27) 3_565 . ?
C100 Cl2B C100 61.0(16) 3_565 . ?
Cl2A C100 Cl2B 132.3(21) 3_565 3_565 ?
Cl2A C100 C100 70.9(17) 3_565 3_565 ?
Cl2B C100 C100 62.5(16) 3_565 3_565 ?
Cl2A C100 Cl2B 17.1(12) 3_565 . ?
Cl2B C100 Cl2B 119.0(16) 3_565 . ?
C100 C100 Cl2B 56.5(15) 3_565 . ?
Cl2A C100 Cl2A 118.0(17) 3_565 . ?
Cl2B C100 Cl2A 17.5(11) 3_565 . ?
C100 C100 Cl2A 47.1(14) 3_565 . ?
Cl2B C100 Cl2A 103.1(16) . . ?

loop_
_geom_bond_atom_site_label_1
_geom_bond_atom_site_label_2
_geom_bond_distance
_geom_bond_site_symmetry_2
_geom_bond_publ_flag
Pt1 P1 2.243(2) . y
Pt1 P2 2.256(2) . y
Pt1 S2 2.359(2) . y
Pt1 S1 2.366(2) . y
Pt1 Rh1 3.1592(5) . y
Rh1 C1 2.131(7) . ?
Rh1 C5 2.138(7) . ?
Rh1 C8 2.146(7) . ?
Rh1 C4 2.163(7) . ?
Rh1 S2 2.353(2) . y
Rh1 S1 2.357(2) . y
S1 C11 1.826(9) . ?
S2 C14 1.839(9) . ?
P1 C31 1.807(7) . ?
P1 C21 1.809(7) . ?
P1 C41 1.810(7) . ?
P2 C23 1.810(7) . ?
P2 C51 1.812(7) . ?
P2 C61 1.822(7) . ?
Cl1 O3B 1.38(2) . ?
Cl1 O1 1.383(8) . ?
Cl1 O2A 1.412(11) . ?
Cl1 O4 1.455(12) . ?
Cl1 O3A 1.46(2) . ?
Cl1 O2B 1.46(2) . ?
C1 C8 1.365(11) . ?
C1 C2 1.485(11) . ?
C2 C3 1.512(11) . ?
C3 C4 1.511(11) . ?
C4 C5 1.368(11) . ?
C5 C6 1.505(13) . ?
C6 C7 1.503(13) . ?
C7 C8 1.497(12) . ?
C11 C12B 1.44(2) . ?
C11 C12A 1.88(3) . ?
C12A C13A 0.71(3) . ?
C12A C12B 1.10(3) . ?
C12A C13B 1.27(4) . ?
C12B C13B 1.53(3) . ?
C12B C13A 1.61(2) . ?
C13A C13B 0.92(3) . ?
C13A C14 1.63(2) . ?
C13B C14 1.32(3) . ?
C21 C22 1.505(10) . ?
C22 C23 1.514(10) . ?
C31 C32 1.387(10) . ?
C31 C36 1.398(10) . ?
C32 C33 1.363(11) . ?
C33 C34 1.342(14) . ?
C34 C35 1.357(13) . ?
C35 C36 1.369(11) . ?
C41 C46 1.373(10) . ?
C41 C42 1.383(9) . ?
C42 C43 1.376(11) . ?
C43 C44 1.342(13) . ?
C44 C45 1.378(12) . ?
C45 C46 1.382(10) . ?
C51 C56 1.374(11) . ?
C51 C52 1.376(10) . ?
C52 C53 1.372(11) . ?
C53 C54 1.342(14) . ?
C54 C55 1.371(14) . ?
C55 C56 1.387(12) . ?
C61 C66 1.366(10) . ?
C61 C62 1.396(10) . ?
C62 C63 1.359(13) . ?
C63 C64 1.355(14) . ?
C64 C65 1.343(12) . ?
C65 C66 1.367(10) . ?
O2A O2B 0.82(2) . ?
O3A O3B 0.83(2) . ?
Cl2A Cl2B 0.56(3) 3_565 ?
Cl2A C100 1.42(3) 3_565 ?
Cl2A C100 1.83(3) . ?
Cl2B Cl2A 0.56(3) 3_565 ?
Cl2B C100 1.63(3) 3_565 ?
Cl2B C100 1.74(3) . ?
C100 Cl2A 1.42(3) 3_565 ?
C100 Cl2B 1.63(3) 3_565 ?
C100 C100 1.71(5) 3_565 ?
